data_4089512
loop_
_publ_author_name
'Honz\'i\<cek, Jan'
'Vinkl\'arek, Jarom\'ir'
'Erben, Milan'
'Lodinsk\'y, Jakub'
'Dost\'al, Libor'
'Pad\<elkov\'a, Zde\<nka'

_publ_section_title
;
 Toward the Synthesis of Indenyl Molybdenum Compound
 [(\h3-Ind)(\h5-Cp)Mo(CO)2]: Modified Compounds and Structure of a
 Previously Unrecognized Intermediate
;
_journal_issue 12
_journal_name_full Organometallics
_journal_page_first 3502
_journal_paper_doi 10.1021/om400305z
_journal_volume 32
_journal_year 2013
_chemical_formula_moiety 'C26 H29 B Mo N6 O2, C4 H10 O'
_chemical_formula_sum 'C30 H39 B Mo N6 O3'
_chemical_formula_weight 638.42
_space_group_IT_number 2
_space_group_name_Hall '-P 1'
_space_group_name_H-M_alt 'P -1'
_symmetry_cell_setting triclinic
_symmetry_space_group_name_Hall '-P 1'
_symmetry_space_group_name_H-M 'P -1'
_atom_sites_solution_hydrogens geom
_atom_sites_solution_primary direct
_atom_sites_solution_secondary difmap
_audit_creation_method SHELXL-97
_cell_angle_alpha 67.442(4)
_cell_angle_beta 79.796(3)
_cell_angle_gamma 76.465(5)
_cell_formula_units_Z 2
_cell_length_a 10.2500(5)
_cell_length_b 12.0811(7)
_cell_length_c 13.7160(5)
_cell_measurement_reflns_used 29123
_cell_measurement_temperature 150(1)
_cell_measurement_theta_max 27.5
_cell_measurement_theta_min 1
_cell_volume 1517.72(14)
_computing_cell_refinement 'COLLECT and DENZO'
_computing_data_collection 'COLLECT (Hooft, 1998) and DENZO (Otwinowski & Minor, 1997)'
_computing_data_reduction 'COLLECT and DENZO'
_computing_molecular_graphics 'PLATON (Spek, 2003)'
_computing_publication_material 'SHELXL-97 (Sheldrick, 2008)'
_computing_structure_refinement 'SHELXL-97 (Sheldrick, 1997)'
_computing_structure_solution 'SIR92 (Altomare et al., 1994)'
_diffrn_ambient_temperature 150(1)
_diffrn_detector_area_resol_mean 9.091
_diffrn_measured_fraction_theta_full 0.994
_diffrn_measured_fraction_theta_max 0.994
_diffrn_measurement_device_type 'Bruker Nonius KappaCCD area detector'
_diffrn_measurement_method '\f and \w scans to fill the Ewald sphere'
_diffrn_radiation_monochromator graphite
_diffrn_radiation_source 'fine-focus sealed tube'
_diffrn_radiation_type MoK\a
_diffrn_radiation_wavelength 0.71073
_diffrn_reflns_av_R_equivalents 0.0319
_diffrn_reflns_av_sigmaI/netI 0.0221
_diffrn_reflns_limit_h_max 13
_diffrn_reflns_limit_h_min -13
_diffrn_reflns_limit_k_max 15
_diffrn_reflns_limit_k_min -15
_diffrn_reflns_limit_l_max 17
_diffrn_reflns_limit_l_min -17
_diffrn_reflns_number 29035
_diffrn_reflns_theta_full 27.50
_diffrn_reflns_theta_max 27.50
_diffrn_reflns_theta_min 1.86
_diffrn_standards_number 0
_exptl_absorpt_coefficient_mu 0.473
_exptl_absorpt_correction_T_max 0.962
_exptl_absorpt_correction_T_min 0.887
_exptl_absorpt_correction_type integration
_exptl_absorpt_process_details
;
Gaussian integration (Coppens, 1970)
;
_exptl_crystal_colour 'dark red'
_exptl_crystal_density_diffrn 1.397
_exptl_crystal_density_method 'not measured'
_exptl_crystal_description plate
_exptl_crystal_F_000 664
_exptl_crystal_size_max 0.53
_exptl_crystal_size_mid 0.35
_exptl_crystal_size_min 0.13
_refine_diff_density_max 0.677
_refine_diff_density_min -0.555
_refine_diff_density_rms 0.062
_refine_ls_extinction_method none
_refine_ls_goodness_of_fit_ref 1.095
_refine_ls_hydrogen_treatment constr
_refine_ls_matrix_type full
_refine_ls_number_parameters 370
_refine_ls_number_reflns 6923
_refine_ls_number_restraints 0
_refine_ls_restrained_S_all 1.095
_refine_ls_R_factor_all 0.0307
_refine_ls_R_factor_gt 0.0252
_refine_ls_shift/su_max 0.002
_refine_ls_shift/su_mean 0.000
_refine_ls_structure_factor_coef Fsqd
_refine_ls_weighting_details 'calc w=1/[\s^2^(Fo^2^)+(0.0216P)^2^+1.3148P] where P=(Fo^2^+2Fc^2^)/3'
_refine_ls_weighting_scheme calc
_refine_ls_wR_factor_gt 0.0592
_refine_ls_wR_factor_ref 0.0631
_reflns_number_gt 6335
_reflns_number_total 6923
_reflns_threshold_expression >2sigma(I)
_cod_data_source_file om400305z_si_002.cif
_cod_data_source_block 20
_cod_database_code 4089512

loop_
_symmetry_equiv_pos_as_xyz
'x, y, z'
'-x, -y, -z'

loop_
_atom_site_label
_atom_site_type_symbol
_atom_site_fract_x
_atom_site_fract_y
_atom_site_fract_z
_atom_site_U_iso_or_equiv
_atom_site_adp_type
_atom_site_occupancy
_atom_site_symmetry_multiplicity
_atom_site_calc_flag
_atom_site_refinement_flags
Mo1 Mo 0.720499(13) 0.272842(12) 0.048047(11) 0.01368(5) Uani 1 1 d .
O3 O 0.79024(15) -0.15978(14) 0.43650(11) 0.0336(3) Uani 1 1 d .
C26 C 0.86444(17) 0.25116(15) -0.05979(14) 0.0192(3) Uani 1 1 d .
N2 N 0.57197(14) 0.27868(13) 0.19778(11) 0.0179(3) Uani 1 1 d .
N3 N 0.75384(14) 0.47852(13) 0.12561(11) 0.0176(3) Uani 1 1 d .
O1 O 0.72459(15) 0.00138(12) 0.07924(12) 0.0316(3) Uani 1 1 d .
N4 N 0.77861(14) 0.44869(12) 0.03591(11) 0.0162(3) Uani 1 1 d .
N1 N 0.59986(14) 0.34030(13) 0.25541(11) 0.0180(3) Uani 1 1 d .
O2 O 0.94953(13) 0.23394(12) -0.12266(11) 0.0270(3) Uani 1 1 d .
C25 C 0.71844(17) 0.10122(16) 0.07058(14) 0.0209(3) Uani 1 1 d .
N5 N 0.84798(14) 0.26549(13) 0.24061(11) 0.0175(3) Uani 1 1 d .
C15 C 0.78422(17) 0.58972(16) 0.10272(15) 0.0217(4) Uani 1 1 d .
N6 N 0.86377(14) 0.20818(13) 0.16827(11) 0.0172(3) Uani 1 1 d .
C5 C 0.62953(18) 0.41016(16) -0.11924(14) 0.0212(3) Uani 1 1 d .
H5 H 0.6707 0.4756 -0.1306 0.025 Uiso 1 1 d R
C10 C 0.50432(18) 0.33833(16) 0.33767(14) 0.0217(4) Uani 1 1 d .
C22 C 0.97142(17) 0.11703(15) 0.19284(14) 0.0198(3) Uani 1 1 d .
C1 C 0.65299(18) 0.33655(17) -0.18673(14) 0.0213(3) Uani 1 1 d .
C20 C 0.94333(17) 0.20947(16) 0.30905(14) 0.0210(3) Uani 1 1 d .
C11 C 0.41144(18) 0.27491(17) 0.33349(14) 0.0227(4) Uani 1 1 d .
H11 H 0.3339 0.2596 0.3794 0.027 Uiso 1 1 d R
C13 C 0.5100(2) 0.3932(2) 0.41758(15) 0.0301(4) Uani 1 1 d .
H13A H 0.5855 0.3485 0.4578 0.036 Uiso 1 1 d R
H13B H 0.4284 0.3894 0.4645 0.036 Uiso 1 1 d R
H13C H 0.5203 0.4767 0.3816 0.036 Uiso 1 1 d R
C3 C 0.53546(17) 0.24339(17) -0.02677(14) 0.0217(3) Uani 1 1 d .
H3 H 0.5051 0.1820 0.0326 0.026 Uiso 1 1 d R
C17 C 0.82883(16) 0.54106(15) -0.04150(14) 0.0191(3) Uani 1 1 d .
C2 C 0.59376(18) 0.23300(17) -0.12919(14) 0.0220(4) Uani 1 1 d .
C12 C 0.45736(17) 0.23760(16) 0.24692(14) 0.0202(3) Uani 1 1 d .
C4 C 0.53431(17) 0.36411(16) -0.03410(14) 0.0205(3) Uani 1 1 d .
H4 H 0.4809 0.4050 0.0084 0.025 Uiso 1 1 d R
C16 C 0.83185(18) 0.63183(16) -0.00269(15) 0.0231(4) Uani 1 1 d .
H16 H 0.8604 0.7057 -0.0406 0.028 Uiso 1 1 d R
B1 B 0.73658(19) 0.37887(18) 0.23503(15) 0.0185(4) Uani 1 1 d .
H1 H 0.7455 0.4091 0.2899 0.022 Uiso 1 1 d R
C6 C 0.7185(2) 0.3514(2) -0.28636(15) 0.0314(4) Uani 1 1 d .
H6 H 0.7610 0.4178 -0.3237 0.038 Uiso 1 1 d R
C9 C 0.5961(2) 0.14630(19) -0.17253(17) 0.0324(4) Uani 1 1 d .
H9 H 0.5571 0.0779 -0.1345 0.039 Uiso 1 1 d R
C21 C 1.02260(18) 0.11526(17) 0.28084(15) 0.0233(4) Uani 1 1 d .
H21 H 1.0958 0.0609 0.3143 0.028 Uiso 1 1 d R
C24 C 1.0253(2) 0.03390(18) 0.13196(17) 0.0293(4) Uani 1 1 d .
H24A H 0.9570 -0.0099 0.1347 0.035 Uiso 1 1 d R
H24B H 1.1030 -0.0228 0.1626 0.035 Uiso 1 1 d R
H24C H 1.0503 0.0810 0.0595 0.035 Uiso 1 1 d R
C19 C 0.88021(18) 0.54463(17) -0.15128(14) 0.0239(4) Uani 1 1 d .
H19A H 0.8905 0.4649 -0.1543 0.029 Uiso 1 1 d R
H19B H 0.9659 0.5704 -0.1703 0.029 Uiso 1 1 d R
H19C H 0.8175 0.6011 -0.1999 0.029 Uiso 1 1 d R
C8 C 0.6589(2) 0.1645(2) -0.27518(19) 0.0405(5) Uani 1 1 d .
H8 H 0.6598 0.1084 -0.3066 0.049 Uiso 1 1 d R
C23 C 0.9546(2) 0.2484(2) 0.39756(16) 0.0309(4) Uani 1 1 d .
H23A H 0.9662 0.3319 0.3693 0.037 Uiso 1 1 d R
H23B H 1.0312 0.1979 0.4343 0.037 Uiso 1 1 d R
H23C H 0.8744 0.2404 0.4460 0.037 Uiso 1 1 d R
C7 C 0.7194(2) 0.2639(2) -0.33008(17) 0.0410(6) Uani 1 1 d .
H7 H 0.7614 0.2734 -0.3980 0.049 Uiso 1 1 d R
C14 C 0.3940(2) 0.15890(19) 0.21549(16) 0.0283(4) Uani 1 1 d .
H14A H 0.3471 0.2076 0.1539 0.034 Uiso 1 1 d R
H14B H 0.3314 0.1211 0.2728 0.034 Uiso 1 1 d R
H14C H 0.4626 0.0971 0.1998 0.034 Uiso 1 1 d R
C18 C 0.7647(2) 0.64939(18) 0.18275(17) 0.0296(4) Uani 1 1 d .
H18A H 0.6770 0.6437 0.2208 0.036 Uiso 1 1 d R
H18B H 0.7722 0.7336 0.1473 0.036 Uiso 1 1 d R
H18C H 0.8324 0.6093 0.2316 0.036 Uiso 1 1 d R
C30 C 0.8978(3) -0.3518(3) 0.4266(2) 0.0601(8) Uani 1 1 d .
H30A H 0.9772 -0.3392 0.4460 0.072 Uiso 1 1 d R
H30B H 0.9234 -0.3962 0.3792 0.072 Uiso 1 1 d R
H30C H 0.8472 -0.3973 0.4892 0.072 Uiso 1 1 d R
C28 C 0.7102(2) -0.0429(2) 0.39211(18) 0.0437(6) Uani 1 1 d .
H28A H 0.6224 -0.0516 0.3818 0.052 Uiso 1 1 d R
H28B H 0.7530 0.0018 0.3237 0.052 Uiso 1 1 d R
C27 C 0.6944(3) 0.0244(2) 0.4651(2) 0.0477(6) Uani 1 1 d .
H27A H 0.6550 -0.0217 0.5334 0.057 Uiso 1 1 d R
H27B H 0.6368 0.1021 0.4372 0.057 Uiso 1 1 d R
H27C H 0.7811 0.0363 0.4721 0.057 Uiso 1 1 d R
C29 C 0.8135(3) -0.2313(3) 0.3723(2) 0.0575(7) Uani 1 1 d .
H29A H 0.8590 -0.1901 0.3039 0.069 Uiso 1 1 d R
H29B H 0.7281 -0.2434 0.3606 0.069 Uiso 1 1 d R

loop_
_atom_site_aniso_label
_atom_site_aniso_U_11
_atom_site_aniso_U_22
_atom_site_aniso_U_33
_atom_site_aniso_U_23
_atom_site_aniso_U_13
_atom_site_aniso_U_12
Mo1 0.01282(7) 0.01327(7) 0.01552(7) -0.00607(5) -0.00202(5) -0.00140(5)
O3 0.0318(7) 0.0404(8) 0.0237(7) -0.0075(6) -0.0048(6) -0.0025(6)
C26 0.0197(8) 0.0156(8) 0.0230(9) -0.0066(7) -0.0059(7) -0.0025(6)
N2 0.0161(7) 0.0201(7) 0.0176(7) -0.0071(6) -0.0019(5) -0.0030(5)
N3 0.0170(7) 0.0172(7) 0.0219(7) -0.0100(6) -0.0045(5) -0.0019(5)
O1 0.0358(8) 0.0180(6) 0.0427(8) -0.0122(6) -0.0047(6) -0.0051(6)
N4 0.0153(6) 0.0163(7) 0.0175(7) -0.0066(5) -0.0027(5) -0.0023(5)
N1 0.0176(7) 0.0190(7) 0.0176(7) -0.0079(6) -0.0017(5) -0.0013(5)
O2 0.0227(6) 0.0291(7) 0.0286(7) -0.0148(6) 0.0057(5) -0.0022(5)
C25 0.0184(8) 0.0216(9) 0.0224(9) -0.0077(7) -0.0023(7) -0.0032(7)
N5 0.0166(7) 0.0202(7) 0.0172(7) -0.0079(6) -0.0039(5) -0.0024(5)
C15 0.0178(8) 0.0186(8) 0.0321(10) -0.0111(7) -0.0088(7) -0.0015(6)
N6 0.0173(7) 0.0168(7) 0.0181(7) -0.0072(6) -0.0027(5) -0.0022(5)
C5 0.0240(9) 0.0197(8) 0.0211(8) -0.0067(7) -0.0083(7) -0.0026(7)
C10 0.0196(8) 0.0232(9) 0.0172(8) -0.0055(7) -0.0016(6) 0.0026(7)
C22 0.0171(8) 0.0170(8) 0.0233(9) -0.0056(7) -0.0030(6) -0.0014(6)
C1 0.0200(8) 0.0255(9) 0.0190(8) -0.0088(7) -0.0061(6) -0.0006(7)
C20 0.0183(8) 0.0251(9) 0.0188(8) -0.0053(7) -0.0044(6) -0.0049(7)
C11 0.0187(8) 0.0253(9) 0.0181(8) -0.0030(7) 0.0014(6) -0.0031(7)
C13 0.0298(10) 0.0389(11) 0.0230(9) -0.0169(8) -0.0002(8) -0.0006(8)
C3 0.0190(8) 0.0259(9) 0.0221(9) -0.0088(7) -0.0035(7) -0.0061(7)
C17 0.0139(8) 0.0182(8) 0.0230(8) -0.0045(7) -0.0046(6) -0.0017(6)
C2 0.0202(8) 0.0244(9) 0.0245(9) -0.0120(7) -0.0075(7) -0.0002(7)
C12 0.0171(8) 0.0201(8) 0.0192(8) -0.0023(7) -0.0020(6) -0.0033(6)
C4 0.0166(8) 0.0237(9) 0.0222(8) -0.0118(7) -0.0061(6) 0.0041(7)
C16 0.0207(8) 0.0165(8) 0.0324(10) -0.0060(7) -0.0068(7) -0.0053(7)
B1 0.0171(9) 0.0213(9) 0.0199(9) -0.0111(8) -0.0024(7) -0.0017(7)
C6 0.0282(10) 0.0420(12) 0.0209(9) -0.0093(8) -0.0029(8) -0.0035(9)
C9 0.0387(11) 0.0289(10) 0.0366(11) -0.0177(9) -0.0140(9) -0.0013(9)
C21 0.0175(8) 0.0234(9) 0.0251(9) -0.0047(7) -0.0071(7) 0.0005(7)
C24 0.0257(9) 0.0257(9) 0.0372(11) -0.0160(8) -0.0101(8) 0.0076(8)
C19 0.0214(9) 0.0222(9) 0.0235(9) -0.0033(7) -0.0001(7) -0.0051(7)
C8 0.0470(13) 0.0447(13) 0.0406(12) -0.0312(11) -0.0175(10) 0.0088(11)
C23 0.0292(10) 0.0424(12) 0.0245(10) -0.0150(9) -0.0101(8) -0.0018(9)
C7 0.0371(12) 0.0624(16) 0.0247(10) -0.0255(11) -0.0069(9) 0.0087(11)
C14 0.0258(9) 0.0337(10) 0.0271(10) -0.0094(8) 0.0025(7) -0.0149(8)
C18 0.0316(10) 0.0251(9) 0.0403(11) -0.0189(9) -0.0085(8) -0.0043(8)
C30 0.0646(18) 0.0682(19) 0.0608(18) -0.0429(16) -0.0201(14) 0.0074(15)
C28 0.0389(12) 0.0452(13) 0.0305(11) 0.0050(10) -0.0075(9) -0.0054(10)
C27 0.0459(14) 0.0283(11) 0.0511(15) 0.0019(10) -0.0056(11) 0.0000(10)
C29 0.0726(19) 0.0679(19) 0.0352(13) -0.0235(13) -0.0162(13) -0.0019(15)

loop_
_atom_type_symbol
_atom_type_description
_atom_type_scat_dispersion_real
_atom_type_scat_dispersion_imag
_atom_type_scat_source
C C 0.0033 0.0016 'International Tables Vol C Tables 4.2.6.8 and 6.1.1.4'
H H 0.0000 0.0000 'International Tables Vol C Tables 4.2.6.8 and 6.1.1.4'
O O 0.0106 0.0060 'International Tables Vol C Tables 4.2.6.8 and 6.1.1.4'
N N 0.0061 0.0033 'International Tables Vol C Tables 4.2.6.8 and 6.1.1.4'
B B 0.0013 0.0007 'International Tables Vol C Tables 4.2.6.8 and 6.1.1.4'
Mo Mo -1.6832 0.6857 'International Tables Vol C Tables 4.2.6.8 and 6.1.1.4'

loop_
_exptl_crystal_face_index_h
_exptl_crystal_face_index_k
_exptl_crystal_face_index_l
_exptl_crystal_face_perp_dist
-1 -1 0 0.075
1 1 0 0.141
0 -1 0 0.129
0 1 0 0.129
0 0 -1 0.035
0 0 1 0.064

loop_
_geom_angle_atom_site_label_1
_geom_angle_atom_site_label_2
_geom_angle_atom_site_label_3
_geom_angle
C26 Mo1 C25 81.45(7)
C26 Mo1 N6 91.39(6)
C25 Mo1 N6 89.21(6)
C26 Mo1 C4 106.76(7)
C25 Mo1 C4 99.76(7)
N6 Mo1 C4 160.68(6)
C26 Mo1 N4 91.59(6)
C25 Mo1 N4 164.84(6)
N6 Mo1 N4 77.44(5)
C4 Mo1 N4 95.13(6)
C26 Mo1 N2 170.73(6)
C25 Mo1 N2 95.65(6)
N6 Mo1 N2 79.73(5)
C4 Mo1 N2 82.37(6)
N4 Mo1 N2 89.09(5)
C26 Mo1 C5 76.05(7)
C25 Mo1 C5 110.59(7)
N6 Mo1 C5 154.19(6)
C4 Mo1 C5 34.59(6)
N4 Mo1 C5 80.42(5)
N2 Mo1 C5 113.16(5)
C26 Mo1 C3 97.93(6)
C25 Mo1 C3 65.05(7)
N6 Mo1 C3 150.70(6)
C4 Mo1 C3 34.81(6)
N4 Mo1 C3 129.61(6)
N2 Mo1 C3 88.72(5)
C5 Mo1 C3 54.82(6)
C29 O3 C28 113.80(18)
O2 C26 Mo1 177.54(15)
C12 N2 N1 105.61(13)
C12 N2 Mo1 137.07(12)
N1 N2 Mo1 117.30(10)
C15 N3 N4 109.99(14)
C15 N3 B1 127.85(15)
N4 N3 B1 119.74(13)
C17 N4 N3 106.26(13)
C17 N4 Mo1 136.07(11)
N3 N4 Mo1 117.58(10)
C10 N1 N2 110.67(14)
C10 N1 B1 128.35(15)
N2 N1 B1 119.89(13)
O1 C25 Mo1 175.62(16)
C20 N5 N6 109.59(14)
C20 N5 B1 128.76(14)
N6 N5 B1 121.63(13)
N3 C15 C16 107.71(15)
N3 C15 C18 123.00(17)
C16 C15 C18 129.29(17)
C22 N6 N5 106.56(13)
C22 N6 Mo1 134.28(12)
N5 N6 Mo1 119.14(10)
C4 C5 C1 108.05(15)
C4 C5 Mo1 63.94(9)
C1 C5 Mo1 105.49(11)
C4 C5 H5 125.9
C1 C5 H5 126.0
Mo1 C5 H5 98.3
N1 C10 C11 107.36(16)
N1 C10 C13 123.21(17)
C11 C10 C13 129.38(17)
N6 C22 C21 109.40(15)
N6 C22 C24 123.92(16)
C21 C22 C24 126.68(16)
C6 C1 C2 120.43(18)
C6 C1 C5 132.71(18)
C2 C1 C5 106.85(15)
N5 C20 C21 107.87(15)
N5 C20 C23 123.40(16)
C21 C20 C23 128.73(16)
C10 C11 C12 106.21(15)
C10 C11 H11 126.8
C12 C11 H11 126.9
C10 C13 H13A 109.3
C10 C13 H13B 109.7
H13A C13 H13B 109.5
C10 C13 H13C 109.4
H13A C13 H13C 109.5
H13B C13 H13C 109.5
C4 C3 C2 107.71(16)
C4 C3 Mo1 63.43(9)
C2 C3 Mo1 105.48(11)
C4 C3 H3 126.0
C2 C3 H3 126.3
Mo1 C3 H3 98.5
N4 C17 C16 109.88(16)
N4 C17 C19 125.45(15)
C16 C17 C19 124.62(16)
C9 C2 C1 121.02(18)
C9 C2 C3 132.05(19)
C1 C2 C3 106.91(15)
N2 C12 C11 110.13(15)
N2 C12 C14 124.28(16)
C11 C12 C14 125.53(16)
C5 C4 C3 106.26(15)
C5 C4 Mo1 81.46(10)
C3 C4 Mo1 81.76(10)
C5 C4 H4 126.7
C3 C4 H4 127.0
Mo1 C4 H4 104.4
C15 C16 C17 106.12(16)
C15 C16 H16 127.0
C17 C16 H16 126.9
N1 B1 N3 111.67(14)
N1 B1 N5 108.20(14)
N3 B1 N5 108.99(14)
N1 B1 H1 109.4
N3 B1 H1 109.3
N5 B1 H1 109.3
C1 C6 C7 118.2(2)
C1 C6 H6 121.0
C7 C6 H6 120.9
C2 C9 C8 118.0(2)
C2 C9 H9 121.0
C8 C9 H9 121.0
C20 C21 C22 106.57(15)
C20 C21 H21 126.8
C22 C21 H21 126.7
C22 C24 H24A 109.2
C22 C24 H24B 109.6
H24A C24 H24B 109.5
C22 C24 H24C 109.5
H24A C24 H24C 109.5
H24B C24 H24C 109.5
C17 C19 H19A 109.7
C17 C19 H19B 109.3
H19A C19 H19B 109.5
C17 C19 H19C 109.5
H19A C19 H19C 109.5
H19B C19 H19C 109.5
C7 C8 C9 120.90(19)
C7 C8 H8 119.6
C9 C8 H8 119.5
C20 C23 H23A 109.4
C20 C23 H23B 109.3
H23A C23 H23B 109.5
C20 C23 H23C 109.8
H23A C23 H23C 109.5
H23B C23 H23C 109.5
C8 C7 C6 121.4(2)
C8 C7 H7 119.2
C6 C7 H7 119.4
C12 C14 H14A 109.6
C12 C14 H14B 109.3
H14A C14 H14B 109.5
C12 C14 H14C 109.5
H14A C14 H14C 109.5
H14B C14 H14C 109.5
C15 C18 H18A 109.4
C15 C18 H18B 109.4
H18A C18 H18B 109.5
C15 C18 H18C 109.6
H18A C18 H18C 109.5
H18B C18 H18C 109.5
C29 C30 H30A 109.5
C29 C30 H30B 109.2
H30A C30 H30B 109.5
C29 C30 H30C 109.7
H30A C30 H30C 109.5
H30B C30 H30C 109.5
O3 C28 C27 109.06(18)
O3 C28 H28A 109.8
C27 C28 H28A 109.8
O3 C28 H28B 109.9
C27 C28 H28B 109.9
H28A C28 H28B 108.3
C28 C27 H27A 109.5
C28 C27 H27B 109.5
H27A C27 H27B 109.5
C28 C27 H27C 109.4
H27A C27 H27C 109.5
H27B C27 H27C 109.5
O3 C29 C30 109.2(2)
O3 C29 H29A 110.1
C30 C29 H29A 110.0
O3 C29 H29B 109.7
C30 C29 H29B 109.6
H29A C29 H29B 108.2

loop_
_geom_bond_atom_site_label_1
_geom_bond_atom_site_label_2
_geom_bond_distance
Mo1 C26 1.9432(18)
Mo1 C25 1.9803(18)
Mo1 N6 2.1951(14)
Mo1 C4 2.2251(16)
Mo1 N4 2.2763(14)
Mo1 N2 2.3439(14)
Mo1 C5 2.4494(17)
Mo1 C3 2.4622(17)
O3 C29 1.411(3)
O3 C28 1.418(3)
C26 O2 1.155(2)
N2 C12 1.348(2)
N2 N1 1.3754(19)
N3 C15 1.356(2)
N3 N4 1.3765(19)
N3 B1 1.534(2)
O1 C25 1.153(2)
N4 C17 1.343(2)
N1 C10 1.353(2)
N1 B1 1.525(2)
N5 C20 1.350(2)
N5 N6 1.3812(19)
N5 B1 1.551(2)
C15 C16 1.374(3)
C15 C18 1.492(2)
N6 C22 1.350(2)
C5 C4 1.406(3)
C5 C1 1.469(2)
C5 H5 0.9301
C10 C11 1.375(3)
C10 C13 1.497(3)
C22 C21 1.390(2)
C22 C24 1.494(2)
C1 C6 1.376(3)
C1 C2 1.409(3)
C20 C21 1.378(3)
C20 C23 1.490(2)
C11 C12 1.396(2)
C11 H11 0.9300
C13 H13A 0.9600
C13 H13B 0.9599
C13 H13C 0.9600
C3 C4 1.420(2)
C3 C2 1.466(2)
C3 H3 0.9300
C17 C16 1.399(2)
C17 C19 1.492(2)
C2 C9 1.383(3)
C12 C14 1.488(3)
C4 H4 0.9301
C16 H16 0.9301
B1 H1 0.9800
C6 C7 1.399(3)
C6 H6 0.9300
C9 C8 1.397(3)
C9 H9 0.9300
C21 H21 0.9300
C24 H24A 0.9600
C24 H24B 0.9599
C24 H24C 0.9600
C19 H19A 0.9600
C19 H19B 0.9600
C19 H19C 0.9600
C8 C7 1.372(4)
C8 H8 0.9301
C23 H23A 0.9599
C23 H23B 0.9600
C23 H23C 0.9600
C7 H7 0.9300
C14 H14A 0.9600
C14 H14B 0.9600
C14 H14C 0.9601
C18 H18A 0.9600
C18 H18B 0.9599
C18 H18C 0.9600
C30 C29 1.492(4)
C30 H30A 0.9600
C30 H30B 0.9600
C30 H30C 0.9601
C28 C27 1.482(4)
C28 H28A 0.9699
C28 H28B 0.9701
C27 H27A 0.9600
C27 H27B 0.9600
C27 H27C 0.9600
C29 H29A 0.9700
C29 H29B 0.9699
